data_4336209
loop_
_publ_author_name
'Inhar Imaz'
'Georges Mouchaham'
'Nans Roques'
'St\'ephane Brand\`es'

_publ_contact_author_address
;LCC-CNRS
205 route de Narbonne
31077 Toulouse (France)
;
_publ_contact_author_email Sutter@lcc-toulouse.fr
_publ_contact_author_name 'Jean-Pascal Sutter'
_publ_section_title
;
 Tetradihydrobenzoquinonate and Tetrachloranilate Zr(IV) Complexes:
 Single-Crystal-to-Single-Crystal Phase Transition and Open-Framework
 Behavior for K4Zr(DBQ)4
;
_journal_name_full 'Inorganic Chemistry'
_journal_page_first 11237
_journal_page_last 11243
_journal_paper_doi 10.1021/ic401474f
_journal_volume 52
_journal_year 2013
_chemical_formula_moiety 'K4 Zr C24 Cl8 O16, 7(H2O)'
_chemical_formula_sum 'C24 H4 Cl8 K4 O23 Zr'
_chemical_formula_weight 1191.49
_chemical_name_systematic
;
 ?
;
_space_group_IT_number 13
_symmetry_cell_setting monoclinic
_symmetry_space_group_name_Hall '-P 2yc'
_symmetry_space_group_name_H-M 'P 1 2/c 1'
_atom_sites_solution_hydrogens geom
_atom_sites_solution_primary direct
_atom_sites_solution_secondary difmap
_audit_creation_method SHELXL-97
_cell_angle_alpha 90.00
_cell_angle_beta 124.00
_cell_angle_gamma 90.00
_cell_formula_units_Z 2
_cell_length_a 10.884
_cell_length_b 15.726
_cell_length_c 14.071
_cell_measurement_reflns_used 8346
_cell_measurement_temperature 293(2)
_cell_measurement_theta_max 27.48
_cell_measurement_theta_min 0.997
_cell_volume 1996.669
_computing_cell_refinement 'HKL Scalepack (Otwinowski & Minor 1997)'
_computing_data_collection 'KappaCCD Server Software (Nonius, 1997)'
_computing_data_reduction 'HKL Denzo and Scalepack (Otwinowski & Minor 1997)'
_computing_molecular_graphics 'ORTEP-3 (Farrugia, 1997) and Mercury (CCDC)'
_computing_structure_refinement 'SHELXL-97 (Sheldrick, 2008)'
_computing_structure_solution 'Shelxs-97 (Sheldrick, 1990)'
_diffrn_ambient_temperature 293(2)
_diffrn_measured_fraction_theta_full 0.997
_diffrn_measured_fraction_theta_max 0.997
_diffrn_measurement_device_type KappaCCD
_diffrn_measurement_method CCD
_diffrn_radiation_monochromator graphite
_diffrn_radiation_source 'fine-focus sealed tube'
_diffrn_radiation_type MoK\a
_diffrn_radiation_wavelength 0.71073
_diffrn_reflns_av_R_equivalents 0.0392
_diffrn_reflns_av_sigmaI/netI 0.0392
_diffrn_reflns_limit_h_max 0
_diffrn_reflns_limit_h_min -13
_diffrn_reflns_limit_k_max 0
_diffrn_reflns_limit_k_min -19
_diffrn_reflns_limit_l_max 17
_diffrn_reflns_limit_l_min -13
_diffrn_reflns_number 4050
_diffrn_reflns_theta_full 26.31
_diffrn_reflns_theta_max 26.31
_diffrn_reflns_theta_min 2.17
_exptl_absorpt_coefficient_mu 1.314
_exptl_absorpt_correction_T_max 0.988
_exptl_absorpt_correction_T_min 0.910
_exptl_absorpt_correction_type empirical
_exptl_absorpt_process_details scalepack
_exptl_crystal_colour Violet
_exptl_crystal_density_diffrn 1.982
_exptl_crystal_description Needle
_exptl_crystal_F_000 1168
_exptl_crystal_size_max 0.10
_exptl_crystal_size_mid 0.05
_exptl_crystal_size_min 0.05
_refine_diff_density_max 0.637
_refine_diff_density_min -1.654
_refine_diff_density_rms 0.128
_refine_ls_extinction_coef 0.0072(9)
_refine_ls_extinction_expression Fc^*^=kFc[1+0.001xFc^2^\l^3^/sin(2\q)]^-1/4^
_refine_ls_extinction_method SHELXL
_refine_ls_goodness_of_fit_ref 1.093
_refine_ls_hydrogen_treatment mixed
_refine_ls_matrix_type full
_refine_ls_number_parameters 281
_refine_ls_number_reflns 4050
_refine_ls_number_restraints 0
_refine_ls_restrained_S_all 1.093
_refine_ls_R_factor_all 0.0638
_refine_ls_R_factor_gt 0.0455
_refine_ls_shift/su_max 0.000
_refine_ls_shift/su_mean 0.000
_refine_ls_structure_factor_coef Fsqd
_refine_ls_weighting_details 'calc w=1/[\s^2^(Fo^2^)+(0.0738P)^2^+5.8683P] where P=(Fo^2^+2Fc^2^)/3'
_refine_ls_weighting_scheme calc
_refine_ls_wR_factor_gt 0.1346
_refine_ls_wR_factor_ref 0.1452
_reflns_number_gt 3315
_reflns_number_total 4050
_reflns_threshold_expression >2\s(I)
_cod_data_source_file ic401474f_si_004.cif
_cod_data_source_block compd_2
_cod_original_cell_volume 1996.5
_cod_original_sg_symbol_H-M 'P 2/c'
_cod_database_code 4336209

loop_
_symmetry_equiv_pos_as_xyz
'x, y, z'
'-x, y, -z+1/2'
'-x, -y, -z'
'x, -y, z-1/2'

loop_
_atom_site_label
_atom_site_type_symbol
_atom_site_fract_x
_atom_site_fract_y
_atom_site_fract_z
_atom_site_U_iso_or_equiv
_atom_site_adp_type
_atom_site_occupancy
_atom_site_symmetry_multiplicity
_atom_site_calc_flag
_atom_site_refinement_flags
C1 C 0.9639(5) 0.4013(3) 0.3434(4) 0.0226(8) Uani 1 1 d .
C2 C 0.8075(4) 0.3756(3) 0.2544(4) 0.0213(8) Uani 1 1 d .
C3 C 0.6973(5) 0.4350(3) 0.2148(4) 0.0254(9) Uani 1 1 d .
C4 C 0.7269(5) 0.5204(3) 0.2559(4) 0.0295(10) Uani 1 1 d .
C5 C 0.8919(5) 0.5472(3) 0.3427(4) 0.0308(10) Uani 1 1 d .
C6 C 1.0012(5) 0.4830(3) 0.3813(4) 0.0275(9) Uani 1 1 d .
C7 C 0.9891(4) 0.0770(3) 0.3550(3) 0.0207(8) Uani 1 1 d .
C8 C 1.1477(5) 0.1054(3) 0.4347(3) 0.0205(8) Uani 1 1 d .
C9 C 1.2515(5) 0.0495(3) 0.5111(4) 0.0259(9) Uani 1 1 d .
C10 C 1.2161(5) -0.0376(3) 0.5179(4) 0.0285(10) Uani 1 1 d .
C11 C 1.0534(5) -0.0673(3) 0.4313(4) 0.0268(9) Uani 1 1 d .
C12 C 0.9497(5) -0.0057(3) 0.3524(4) 0.0256(9) Uani 1 1 d .
O1 O 1.0591(3) 0.34039(19) 0.3742(3) 0.0266(7) Uani 1 1 d .
O2 O 0.7943(3) 0.29812(18) 0.2194(3) 0.0239(6) Uani 1 1 d .
O1W O 1.2723(5) 0.2404(2) 0.6998(4) 0.0505(10) Uani 1 1 d .
O3 O 0.9186(4) 0.6220(2) 0.3717(4) 0.0484(10) Uani 1 1 d .
O2W O 1.5000 0.2477(4) 0.2500 0.0619(18) Uani 1 2 d S
O4 O 0.6334(4) 0.5759(2) 0.2255(4) 0.0455(10) Uani 1 1 d .
O3W O 1.7804(5) 0.2827(3) 0.4729(4) 0.0521(11) Uani 1 1 d .
O5 O 1.1705(3) 0.18320(18) 0.4186(2) 0.0238(6) Uani 1 1 d .
O4W O 1.6038(5) 0.2350(3) 0.5575(4) 0.0541(11) Uani 1 1 d .
O6 O 0.9011(3) 0.13566(18) 0.2880(3) 0.0239(6) Uani 1 1 d .
O7 O 1.3046(4) -0.0906(2) 0.5835(3) 0.0455(10) Uani 1 1 d .
O8 O 1.0225(4) -0.1414(2) 0.4357(3) 0.0398(9) Uani 1 1 d .
Cl1 Cl 1.18585(13) 0.51071(8) 0.47260(11) 0.0384(3) Uani 1 1 d .
Cl2 Cl 0.51748(12) 0.40994(8) 0.10633(11) 0.0402(3) Uani 1 1 d .
Cl3 Cl 1.43294(13) 0.08126(9) 0.59945(12) 0.0456(4) Uani 1 1 d .
Cl4 Cl 0.77326(13) -0.03890(8) 0.24884(11) 0.0395(3) Uani 1 1 d .
K1 K 1.3763(2) 0.31882(15) 0.56801(19) 0.0903(6) Uani 1 1 d .
K2 K 1.40685(13) 0.14849(9) 0.34997(12) 0.0505(4) Uani 1 1 d .
Zr01 Zr 1.0000 0.23996(3) 0.2500 0.01562(18) Uani 1 2 d S
H1W3 H 1.811(8) 0.233(5) 0.486(6) 0.05(2) Uiso 1 1 d .
H2W3 H 1.856(9) 0.305(5) 0.491(6) 0.06(2) Uiso 1 1 d .

loop_
_atom_site_aniso_label
_atom_site_aniso_U_11
_atom_site_aniso_U_22
_atom_site_aniso_U_33
_atom_site_aniso_U_23
_atom_site_aniso_U_13
_atom_site_aniso_U_12
C1 0.020(2) 0.023(2) 0.023(2) -0.0021(16) 0.0106(17) 0.0019(16)
C2 0.0173(19) 0.0203(19) 0.024(2) 0.0005(16) 0.0100(17) 0.0000(16)
C3 0.019(2) 0.022(2) 0.029(2) 0.0000(17) 0.0099(18) 0.0008(16)
C4 0.028(2) 0.023(2) 0.036(2) -0.0002(18) 0.017(2) 0.0043(18)
C5 0.026(2) 0.024(2) 0.037(3) -0.0036(19) 0.014(2) 0.0006(18)
C6 0.022(2) 0.023(2) 0.033(2) -0.0078(18) 0.0128(19) -0.0034(17)
C7 0.0180(19) 0.021(2) 0.022(2) 0.0027(16) 0.0103(17) 0.0012(15)
C8 0.0194(19) 0.0205(19) 0.0183(18) 0.0013(15) 0.0085(16) 0.0006(15)
C9 0.018(2) 0.026(2) 0.027(2) 0.0045(17) 0.0078(18) 0.0004(17)
C10 0.025(2) 0.026(2) 0.032(2) 0.0080(18) 0.014(2) 0.0062(18)
C11 0.027(2) 0.020(2) 0.033(2) 0.0027(17) 0.016(2) 0.0013(17)
C12 0.021(2) 0.022(2) 0.027(2) 0.0039(17) 0.0097(17) -0.0011(17)
O1 0.0179(14) 0.0228(15) 0.0291(16) -0.0061(12) 0.0071(13) 0.0032(12)
O2 0.0185(14) 0.0171(14) 0.0307(16) -0.0041(12) 0.0105(13) -0.0017(11)
O1W 0.058(3) 0.0289(19) 0.057(3) -0.0001(17) 0.027(2) 0.0061(17)
O3 0.037(2) 0.0204(17) 0.067(3) -0.0110(17) 0.016(2) -0.0008(15)
O2W 0.095(5) 0.039(3) 0.071(4) 0.000 0.059(4) 0.000
O4 0.0322(19) 0.0269(18) 0.063(3) -0.0008(17) 0.0176(19) 0.0112(15)
O3W 0.043(2) 0.028(2) 0.073(3) 0.000(2) 0.025(2) 0.0041(19)
O5 0.0191(14) 0.0193(14) 0.0218(14) -0.0001(11) 0.0045(12) -0.0037(11)
O4W 0.045(2) 0.055(3) 0.053(2) 0.004(2) 0.022(2) -0.002(2)
O6 0.0171(14) 0.0200(14) 0.0272(15) 0.0072(12) 0.0079(12) 0.0006(11)
O7 0.0328(19) 0.0303(19) 0.054(2) 0.0176(17) 0.0128(18) 0.0124(15)
O8 0.039(2) 0.0180(16) 0.052(2) 0.0072(15) 0.0189(17) 0.0013(14)
Cl1 0.0233(6) 0.0313(6) 0.0487(7) -0.0146(5) 0.0129(5) -0.0066(4)
Cl2 0.0191(5) 0.0324(6) 0.0481(7) -0.0015(5) 0.0058(5) 0.0020(4)
Cl3 0.0182(6) 0.0471(8) 0.0458(7) 0.0127(6) 0.0020(5) -0.0019(5)
Cl4 0.0265(6) 0.0308(6) 0.0397(7) 0.0045(5) 0.0053(5) -0.0106(5)
K1 0.0780(13) 0.0882(14) 0.0902(14) -0.0076(11) 0.0381(11) -0.0103(11)
K2 0.0301(6) 0.0523(8) 0.0611(8) 0.0036(6) 0.0206(6) -0.0011(5)
Zr01 0.0121(3) 0.0102(3) 0.0184(3) 0.000 0.0047(2) 0.000

loop_
_atom_type_symbol
_atom_type_description
_atom_type_scat_dispersion_real
_atom_type_scat_dispersion_imag
_atom_type_scat_source
C C 0.0033 0.0016 'International Tables Vol C Tables 4.2.6.8 and 6.1.1.4'
H H 0.0000 0.0000 'International Tables Vol C Tables 4.2.6.8 and 6.1.1.4'
O O 0.0106 0.0060 'International Tables Vol C Tables 4.2.6.8 and 6.1.1.4'
Cl Cl 0.1484 0.1585 'International Tables Vol C Tables 4.2.6.8 and 6.1.1.4'
K K 0.2009 0.2494 'International Tables Vol C Tables 4.2.6.8 and 6.1.1.4'
Zr Zr -2.9673 0.5597 'International Tables Vol C Tables 4.2.6.8 and 6.1.1.4'

loop_
_geom_angle_atom_site_label_1
_geom_angle_atom_site_label_2
_geom_angle_atom_site_label_3
_geom_angle
_geom_angle_site_symmetry_1
_geom_angle_site_symmetry_3
O1 C1 C6 124.0(4) . .
O1 C1 C2 113.7(4) . .
C6 C1 C2 122.1(4) . .
O2 C2 C3 127.1(4) . .
O2 C2 C1 113.9(3) . .
C3 C2 C1 118.9(4) . .
C2 C3 C4 122.0(4) . .
C2 C3 Cl2 120.4(3) . .
C4 C3 Cl2 117.5(3) . .
O4 C4 C3 125.1(4) . .
O4 C4 C5 116.7(4) . .
C3 C4 C5 118.1(4) . .
O3 C5 C6 124.4(4) . .
O3 C5 C4 118.3(4) . .
C6 C5 C4 117.3(4) . .
C1 C6 C5 121.3(4) . .
C1 C6 Cl1 119.8(3) . .
C5 C6 Cl1 118.9(3) . .
O6 C7 C12 124.8(4) . .
O6 C7 C8 114.0(3) . .
C12 C7 C8 121.0(4) . .
O5 C8 C9 126.5(4) . .
O5 C8 C7 113.7(3) . .
C9 C8 C7 119.7(4) . .
C8 C9 C10 122.2(4) . .
C8 C9 Cl3 119.7(3) . .
C10 C9 Cl3 118.0(3) . .
O7 C10 C9 125.1(4) . .
O7 C10 C11 117.3(4) . .
C9 C10 C11 117.5(4) . .
O8 C11 C12 124.4(4) . .
O8 C11 C10 118.0(4) . .
C12 C11 C10 117.6(4) . .
C7 C12 C11 121.7(4) . .
C7 C12 Cl4 119.9(3) . .
C11 C12 Cl4 118.3(3) . .
C1 O1 Zr01 116.6(3) . .
C1 O1 K1 133.5(3) . .
Zr01 O1 K1 108.86(12) . .
C2 O2 Zr01 115.3(2) . .
C2 O2 K2 140.7(3) . 2_755
Zr01 O2 K2 102.35(10) . 2_755
C2 O2 K1 103.5(2) . 2_755
Zr01 O2 K1 95.21(10) . 2_755
K2 O2 K1 82.73(8) 2_755 2_755
K2 O2W K2 108.0(2) 2_855 .
C4 O4 K1 157.9(4) . 4_465
C4 O4 K1 117.8(3) . 3_766
K1 O4 K1 84.16(11) 4_465 3_766
C8 O5 Zr01 116.0(2) . .
C8 O5 K1 134.6(3) . .
Zr01 O5 K1 108.53(11) . .
C8 O5 K2 98.9(2) . .
Zr01 O5 K2 94.43(10) . .
K1 O5 K2 85.52(9) . .
K2 O4W K1 95.54(14) . .
C7 O6 Zr01 116.8(2) . .
C7 O6 K2 132.6(3) . 2_755
Zr01 O6 K2 109.88(11) . 2_755
C10 O7 K2 136.1(3) . 3_856
C10 O7 K2 130.9(3) . 4_556
K2 O7 K2 86.09(10) 3_856 4_556
C6 Cl1 K1 105.18(16) . .
C3 Cl2 K1 93.29(16) . 2_755
C9 Cl3 K2 86.95(16) . .
C12 Cl4 K2 101.52(15) . 2_755
O4W K1 O4 79.16(13) . 4_666
O4W K1 O1W 119.14(14) . .
O4 K1 O1W 107.65(14) 4_666 .
O4W K1 O5 87.97(12) . .
O4 K1 O5 166.44(13) 4_666 .
O1W K1 O5 74.87(11) . .
O4W K1 O1 126.31(13) . .
O4 K1 O1 139.00(13) 4_666 .
O1W K1 O1 88.14(12) . .
O5 K1 O1 53.38(9) . .
O4W K1 O2 78.93(12) . 2_755
O4 K1 O2 127.72(12) 4_666 2_755
O1W K1 O2 124.50(12) . 2_755
O5 K1 O2 52.44(8) . 2_755
O1 K1 O2 48.75(8) . 2_755
O4W K1 O4 134.86(13) . 3_766
O4 K1 O4 63.25(14) 4_666 3_766
O1W K1 O4 57.05(11) . 3_766
O5 K1 O4 125.96(11) . 3_766
O1 K1 O4 98.79(10) . 3_766
O2 K1 O4 143.95(11) 2_755 3_766
O4W K1 Cl1 136.14(12) . .
O4 K1 Cl1 84.98(9) 4_666 .
O1W K1 Cl1 104.59(10) . .
O5 K1 Cl1 107.52(9) . .
O1 K1 Cl1 54.17(7) . .
O2 K1 Cl1 79.19(7) 2_755 .
O4 K1 Cl1 67.07(8) 3_766 .
O4W K1 Cl2 61.79(10) . 2_755
O4 K1 Cl2 75.61(10) 4_666 2_755
O1W K1 Cl2 176.66(11) . 2_755
O5 K1 Cl2 102.14(9) . 2_755
O1 K1 Cl2 88.85(9) . 2_755
O2 K1 Cl2 52.20(6) 2_755 2_755
O4 K1 Cl2 124.95(10) 3_766 2_755
Cl1 K1 Cl2 74.75(6) . 2_755
O4W K1 Zr01 99.41(11) . .
O4 K1 Zr01 156.85(11) 4_666 .
O1W K1 Zr01 93.33(10) . .
O5 K1 Zr01 29.95(6) . .
O1 K1 Zr01 29.08(6) . .
O2 K1 Zr01 31.67(5) 2_755 .
O4 K1 Zr01 125.03(9) 3_766 .
Cl1 K1 Zr01 80.23(5) . .
Cl2 K1 Zr01 83.33(5) 2_755 .
O4W K1 K2 41.72(10) . .
O4 K1 K2 118.61(11) 4_666 .
O1W K1 K2 114.07(10) . .
O5 K1 K2 50.30(7) . .
O1 K1 K2 85.94(8) . .
O2 K1 K2 44.45(6) 2_755 .
O4 K1 K2 169.48(10) 3_766 .
Cl1 K1 K2 122.82(7) . .
Cl2 K1 K2 64.23(5) 2_755 .
Zr01 K1 K2 57.85(3) . .
O4W K1 K1 94.48(11) . 2_856
O4 K1 K1 52.66(9) 4_666 2_856
O1W K1 K1 56.36(10) . 2_856
O5 K1 K1 125.12(8) . 2_856
O1 K1 K1 136.86(11) . 2_856
O2 K1 K1 172.84(9) 2_755 2_856
O4 K1 K1 43.18(7) 3_766 2_856
Cl1 K1 K1 107.73(5) . 2_856
Cl2 K1 K1 126.98(8) 2_755 2_856
Zr01 K1 K1 149.59(7) . 2_856
K2 K1 K1 128.40(6) . 2_856
O2W K2 O6 109.91(8) . 2_755
O2W K2 O4W 88.33(12) . .
O6 K2 O4W 132.60(12) 2_755 .
O2W K2 O7 71.77(10) . 3_856
O6 K2 O7 150.74(12) 2_755 3_856
O4W K2 O7 75.94(13) . 3_856
O2W K2 O2 77.92(11) . 2_755
O6 K2 O2 56.79(8) 2_755 2_755
O4W K2 O2 87.23(11) . 2_755
O7 K2 O2 145.48(10) 3_856 2_755
O2W K2 O5 131.12(12) . .
O6 K2 O5 51.51(8) 2_755 .
O4W K2 O5 83.17(11) . .
O7 K2 O5 148.78(11) 3_856 .
O2 K2 O5 53.72(8) 2_755 .
O2W K2 Cl4 126.92(10) . 2_755
O6 K2 Cl4 56.98(7) 2_755 2_755
O4W K2 Cl4 140.92(10) . 2_755
O7 K2 Cl4 97.74(9) 3_856 2_755
O2 K2 Cl4 113.76(7) 2_755 2_755
O5 K2 Cl4 84.01(6) . 2_755
O2W K2 O7 63.70(10) . 4
O6 K2 O7 71.73(9) 2_755 4
O4W K2 O7 149.80(12) . 4
O7 K2 O7 84.15(12) 3_856 4
O2 K2 O7 97.08(9) 2_755 4
O5 K2 O7 123.24(9) . 4
Cl4 K2 O7 63.51(7) 2_755 4
O2W K2 Cl3 149.70(8) . .
O6 K2 Cl3 93.90(8) 2_755 .
O4W K2 Cl3 61.47(10) . .
O7 K2 Cl3 96.65(9) 3_856 .
O2 K2 Cl3 101.44(7) 2_755 .
O5 K2 Cl3 52.57(6) . .
Cl4 K2 Cl3 81.55(4) 2_755 .
O7 K2 Cl3 144.75(8) 4 .
O2W K2 Zr01 105.81(8) . .
O6 K2 Zr01 30.21(6) 2_755 .
O4W K2 Zr01 103.65(10) . .
O7 K2 Zr01 177.52(9) 3_856 .
O2 K2 Zr01 32.16(6) 2_755 .
O5 K2 Zr01 32.87(5) . .
Cl4 K2 Zr01 84.13(3) 2_755 .
O7 K2 Zr01 95.26(7) 4 .
Cl3 K2 Zr01 85.22(4) . .
O2W K2 K1 102.77(11) . .
O6 K2 K1 89.96(7) 2_755 .
O4W K2 K1 42.75(10) . .
O7 K2 K1 118.64(10) 3_856 .
O2 K2 K1 52.81(7) 2_755 .
O5 K2 K1 44.18(6) . .
Cl4 K2 K1 126.08(5) 2_755 .
O7 K2 K1 149.82(8) 4 .
Cl3 K2 K1 57.43(5) . .
Zr01 K2 K1 61.07(3) . .
O2W K2 K2 36.02(11) . 2_855
O6 K2 K2 111.62(8) 2_755 2_855
O4W K2 K2 108.33(10) . 2_855
O7 K2 K2 51.92(9) 3_856 2_855
O2 K2 K2 108.37(7) 2_755 2_855
O5 K2 K2 159.21(7) . 2_855
Cl4 K2 K2 96.22(4) 2_755 2_855
O7 K2 K2 41.99(7) 4 2_855
Cl3 K2 K2 148.13(5) . 2_855
Zr01 K2 K2 126.37(5) . 2_855
K1 K2 K2 137.26(4) . 2_855
O1 Zr01 O1 86.53(17) . 2_755
O1 Zr01 O6 141.14(11) . 2_755
O1 Zr01 O6 108.30(12) 2_755 2_755
O1 Zr01 O6 108.30(12) . .
O1 Zr01 O6 141.14(11) 2_755 .
O6 Zr01 O6 82.77(16) 2_755 .
O1 Zr01 O5 147.82(11) . 2_755
O1 Zr01 O5 74.83(11) 2_755 2_755
O6 Zr01 O5 70.67(10) 2_755 2_755
O6 Zr01 O5 74.25(11) . 2_755
O1 Zr01 O5 74.83(11) . .
O1 Zr01 O5 147.82(11) 2_755 .
O6 Zr01 O5 74.25(11) 2_755 .
O6 Zr01 O5 70.67(10) . .
O5 Zr01 O5 132.66(15) 2_755 .
O1 Zr01 O2 74.44(12) . 2_755
O1 Zr01 O2 70.73(11) 2_755 2_755
O6 Zr01 O2 77.06(11) 2_755 2_755
O6 Zr01 O2 147.18(10) . 2_755
O5 Zr01 O2 121.36(11) 2_755 2_755
O5 Zr01 O2 79.01(11) . 2_755
O1 Zr01 O2 70.73(10) . .
O1 Zr01 O2 74.44(12) 2_755 .
O6 Zr01 O2 147.18(10) 2_755 .
O6 Zr01 O2 77.06(11) . .
O5 Zr01 O2 79.01(11) 2_755 .
O5 Zr01 O2 121.36(11) . .
O2 Zr01 O2 131.49(15) 2_755 .
O1 Zr01 K2 108.05(8) . 2_755
O1 Zr01 K2 101.71(8) 2_755 2_755
O6 Zr01 K2 103.81(8) 2_755 2_755
O6 Zr01 K2 39.90(8) . 2_755
O5 Zr01 K2 52.70(8) 2_755 2_755
O5 Zr01 K2 108.86(8) . 2_755
O2 Zr01 K2 172.08(8) 2_755 2_755
O2 Zr01 K2 45.48(7) . 2_755
O1 Zr01 K2 101.71(8) . .
O1 Zr01 K2 108.05(8) 2_755 .
O6 Zr01 K2 39.90(8) 2_755 .
O6 Zr01 K2 103.81(8) . .
O5 Zr01 K2 108.86(8) 2_755 .
O5 Zr01 K2 52.70(8) . .
O2 Zr01 K2 45.48(7) 2_755 .
O2 Zr01 K2 172.08(8) . .
K2 Zr01 K2 138.76(4) 2_755 .
O1 Zr01 K1 42.06(8) . .
O1 Zr01 K1 108.35(8) 2_755 .
O6 Zr01 K1 99.28(8) 2_755 .
O6 Zr01 K1 106.22(8) . .
O5 Zr01 K1 169.89(8) 2_755 .
O5 Zr01 K1 41.52(8) . .
O2 Zr01 K1 53.12(8) 2_755 .
O2 Zr01 K1 111.03(8) . .
K2 Zr01 K1 133.66(4) 2_755 .
K2 Zr01 K1 61.08(4) . .
O1 Zr01 K1 108.35(8) . 2_755
O1 Zr01 K1 42.06(8) 2_755 2_755
O6 Zr01 K1 106.22(8) 2_755 2_755
O6 Zr01 K1 99.28(8) . 2_755
O5 Zr01 K1 41.52(8) 2_755 2_755
O5 Zr01 K1 169.89(8) . 2_755
O2 Zr01 K1 111.03(8) 2_755 2_755
O2 Zr01 K1 53.12(8) . 2_755
K2 Zr01 K1 61.08(4) 2_755 2_755
K2 Zr01 K1 133.66(4) . 2_755
K1 Zr01 K1 145.85(7) . 2_755

loop_
_geom_bond_atom_site_label_1
_geom_bond_atom_site_label_2
_geom_bond_distance
_geom_bond_site_symmetry_2
C1 O1 1.295(5) .
C1 C6 1.362(6) .
C1 C2 1.499(6) .
C2 O2 1.292(5) .
C2 C3 1.369(6) .
C3 C4 1.425(6) .
C3 Cl2 1.725(4) .
C4 O4 1.223(6) .
C4 C5 1.562(6) .
C5 O3 1.227(6) .
C5 C6 1.416(6) .
C6 Cl1 1.730(4) .
C7 O6 1.283(5) .
C7 C12 1.363(6) .
C7 C8 1.507(6) .
C8 O5 1.293(5) .
C8 C9 1.359(6) .
C9 C10 1.440(6) .
C9 Cl3 1.718(4) .
C10 O7 1.218(5) .
C10 C11 1.558(6) .
C11 O8 1.224(6) .
C11 C12 1.429(6) .
C12 Cl4 1.719(4) .
O1 Zr01 2.169(3) .
O1 K1 2.990(4) .
O2 Zr01 2.226(3) .
O2 K2 2.982(3) 2_755
O2 K1 3.392(4) 2_755
O1W K1 2.930(5) .
O2W K2 2.652(4) 2_855
O2W K2 2.652(4) .
O4 K1 2.923(4) 4_465
O4 K1 3.396(5) 3_766
O5 Zr01 2.224(3) .
O5 K1 2.953(3) .
O5 K2 3.260(3) .
O4W K2 2.824(5) .
O4W K1 2.880(5) .
O6 Zr01 2.186(3) .
O6 K2 2.787(3) 2_755
O7 K2 2.877(4) 3_856
O7 K2 3.385(4) 4_556
Cl1 K1 3.477(3) .
Cl2 K1 3.547(3) 2_755
Cl3 K2 3.522(2) .
Cl4 K2 3.3780(18) 2_755
K1 O4 2.923(4) 4_666
K1 O2 3.392(4) 2_755
K1 O4 3.396(5) 3_766
K1 Cl2 3.547(3) 2_755
K1 Zr01 4.223(2) .
K1 K2 4.224(3) .
K1 K1 4.249(4) 2_856
K2 O6 2.787(3) 2_755
K2 O7 2.877(4) 3_856
K2 O2 2.982(3) 2_755
K2 Cl4 3.3780(18) 2_755
K2 O7 3.385(4) 4
K2 Zr01 4.0853(13) .
K2 K2 4.290(3) 2_855
Zr01 O1 2.169(3) 2_755
Zr01 O6 2.186(3) 2_755
Zr01 O5 2.224(3) 2_755
Zr01 O2 2.226(3) 2_755
Zr01 K2 4.0853(13) 2_755
Zr01 K1 4.223(2) 2_755
